data_1549396
loop_
_publ_author_name
'Li, Xi-Li'
'Zhu, Cancan'
'Rong, Qixiang'
'Wei, Jiahao'
'Li, Ruixue'
'Liu, Cai-Ming'

_publ_section_title
;
 A pair of mononuclear Dy(iii) enantiomers showing single-ion magnetic and
 ferroelectric properties
;
_journal_issue 13
_journal_name_full 'New Journal of Chemistry'
_journal_page_first 10906
_journal_paper_doi 10.1039/C8NJ01659C
_journal_volume 42
_journal_year 2018
_chemical_absolute_configuration rmad
_chemical_formula_moiety 'C47 H36 Dy F9 N2 O6'
_chemical_formula_sum 'C47 H36 Dy F9 N2 O6'
_chemical_formula_weight 1058.28
_space_group_crystal_system triclinic
_space_group_IT_number 1
_space_group_name_Hall 'P 1'
_space_group_name_H-M_alt 'P 1'
_symmetry_space_group_name_Hall 'P 1'
_symmetry_space_group_name_H-M 'P 1'
_atom_sites_solution_hydrogens geom
_audit_creation_method SHELXL-2014/7
_audit_update_record
;
2018-04-07 deposited with the CCDC.
2018-05-10 downloaded from the CCDC.
;
_cell_angle_alpha 83.608(2)
_cell_angle_beta 66.8190(10)
_cell_angle_gamma 74.881(2)
_cell_formula_units_Z 1
_cell_length_a 10.4994(10)
_cell_length_b 10.5083(10)
_cell_length_c 11.1201(10)
_cell_measurement_reflns_used 9918
_cell_measurement_temperature 296(2)
_cell_measurement_theta_max 28.35
_cell_measurement_theta_min 2.32
_cell_volume 1088.75(18)
_computing_cell_refinement APEX2
_computing_data_collection 'APEX2 (Bruker, 2013)'
_computing_data_reduction APEX2
_computing_molecular_graphics 'Olex2 (Dolomanov et al., 2009)'
_computing_publication_material 'Olex2 (Dolomanov et al., 2009)'
_computing_structure_refinement 'SHELXL-2014/7 (Sheldrick, 2014)'
_computing_structure_solution 'SHELXS (Bruker, 2000)'
_diffrn_ambient_temperature 296(2)
_diffrn_measured_fraction_theta_full 0.980
_diffrn_measured_fraction_theta_max 0.972
_diffrn_measurement_device_type 'PHOTON 100 CMOS detector'
_diffrn_measurement_method 'omega scan'
_diffrn_radiation_type MoK\a
_diffrn_radiation_wavelength 0.71073
_diffrn_reflns_av_R_equivalents 0.0220
_diffrn_reflns_av_unetI/netI 0.0572
_diffrn_reflns_Laue_measured_fraction_full 0.980
_diffrn_reflns_Laue_measured_fraction_max 0.972
_diffrn_reflns_limit_h_max 13
_diffrn_reflns_limit_h_min -14
_diffrn_reflns_limit_k_max 13
_diffrn_reflns_limit_k_min -14
_diffrn_reflns_limit_l_max 14
_diffrn_reflns_limit_l_min -14
_diffrn_reflns_number 13073
_diffrn_reflns_point_group_measured_fraction_full 0.819
_diffrn_reflns_point_group_measured_fraction_max 0.784
_diffrn_reflns_theta_full 25.242
_diffrn_reflns_theta_max 28.384
_diffrn_reflns_theta_min 2.172
_exptl_absorpt_coefficient_mu 1.806
_exptl_absorpt_correction_T_max 0.763
_exptl_absorpt_correction_T_min 0.691
_exptl_absorpt_correction_type multi-scan
_exptl_absorpt_process_details 'SADABS; Bruker, 2012'
_exptl_crystal_colour colorless
_exptl_crystal_density_diffrn 1.614
_exptl_crystal_description block
_exptl_crystal_F_000 527
_exptl_crystal_size_max 0.210
_exptl_crystal_size_mid 0.180
_exptl_crystal_size_min 0.150
_refine_diff_density_max 2.353
_refine_diff_density_min -1.010
_refine_diff_density_rms 0.242
_refine_ls_abs_structure_details
;
 Flack x determined using 3231 quotients [(I+)-(I-)]/[(I+)+(I-)]
 (Parsons, Flack and Wagner, Acta Cryst. B69 (2013) 249-259).
;
_refine_ls_abs_structure_Flack 0.011(5)
_refine_ls_extinction_method none
_refine_ls_goodness_of_fit_ref 1.045
_refine_ls_hydrogen_treatment constr
_refine_ls_matrix_type full
_refine_ls_number_parameters 588
_refine_ls_number_reflns 8532
_refine_ls_number_restraints 3
_refine_ls_restrained_S_all 1.045
_refine_ls_R_factor_all 0.0293
_refine_ls_R_factor_gt 0.0275
_refine_ls_shift/su_max 0.000
_refine_ls_shift/su_mean 0.000
_refine_ls_structure_factor_coef Fsqd
_refine_ls_weighting_details 'w=1/[\s^2^(Fo^2^)+(0.0690P)^2^] where P=(Fo^2^+2Fc^2^)/3'
_refine_ls_weighting_scheme calc
_refine_ls_wR_factor_gt 0.0756
_refine_ls_wR_factor_ref 0.0966
_reflns_Friedel_coverage 0.613
_reflns_Friedel_fraction_full 0.659
_reflns_Friedel_fraction_max 0.596
_reflns_number_gt 8522
_reflns_number_total 8532
_reflns_threshold_expression 'I > 2\s(I)'
_cod_data_source_file c8nj01659c2.cif
_cod_data_source_block S-1
_cod_depositor_comments 'Adding full bibliography for 1549395--1549396.cif.'
_cod_database_code 1549396
_shelx_shelxl_version_number 2014/7
_shelx_space_group_comment
;
The symmetry employed for this shelxl refinement is uniquely defined
by the following loop, which should always be used as a source of
symmetry information in preference to the above space-group names.
They are only intended as comments.
;
_shelx_estimated_absorpt_t_min 0.703
_shelx_estimated_absorpt_t_max 0.754

loop_
_space_group_symop_operation_xyz
'x, y, z'

loop_
_atom_site_label
_atom_site_type_symbol
_atom_site_fract_x
_atom_site_fract_y
_atom_site_fract_z
_atom_site_U_iso_or_equiv
_atom_site_adp_type
_atom_site_occupancy
_atom_site_site_symmetry_order
_atom_site_calc_flag
_atom_site_refinement_flags_posn
_atom_site_refinement_flags_adp
Dy1 Dy 0.86120(2) 1.00771(2) 0.04710(2) 0.01637(8) Uani 1 1 d . .
O4 O 0.6827(5) 1.0725(6) -0.0378(5) 0.0251(10) Uani 1 1 d . .
F5 F 1.1742(5) 0.7841(6) -0.3608(5) 0.0378(11) Uani 1 1 d . .
F1 F 0.4786(5) 1.0970(6) 0.4553(5) 0.0370(11) Uani 1 1 d . .
F3 F 0.3946(5) 0.9459(5) 0.4217(5) 0.0343(10) Uani 1 1 d . .
F4 F 0.9840(5) 0.7364(6) -0.3489(5) 0.0370(11) Uani 1 1 d . .
O2 O 0.9408(5) 0.8689(5) -0.1298(5) 0.0203(9) Uani 1 1 d . .
O3 O 0.6478(5) 0.9922(5) 0.2168(5) 0.0202(9) Uani 1 1 d . .
C36 C 0.5216(11) 1.0592(11) 0.2362(10) 0.0179(19) Uani 1 1 d . .
O6 O 0.9469(5) 1.1529(5) -0.1201(5) 0.0220(9) Uani 1 1 d . .
C10 C 1.2179(11) 0.9256(11) -0.1265(11) 0.021(2) Uani 1 1 d . .
H10 H 1.1839 0.9482 -0.1935 0.026 Uiso 1 1 calc R U
O1 O 0.9094(5) 0.7930(5) 0.1238(5) 0.0211(9) Uani 1 1 d . .
C14 C 1.4640(9) 0.8163(10) -0.2951(10) 0.0295(18) Uani 1 1 d . .
H14 H 1.4271 0.8363 -0.3651 0.035 Uiso 1 1 calc R U
C44 C 0.7365(8) 1.3363(7) 0.0849(10) 0.0189(13) Uani 1 1 d . .
F6 F 1.1502(8) 0.5856(6) -0.3162(5) 0.0503(15) Uani 1 1 d . .
N2 N 1.1278(6) 0.9546(6) -0.0066(6) 0.0207(11) Uani 1 1 d . .
C43 C 0.6383(7) 1.4440(8) 0.1769(7) 0.0220(13) Uani 1 1 d . .
C26 C 1.0101(7) 0.7478(7) -0.1483(7) 0.0216(13) Uani 1 1 d . .
F7 F 0.9081(7) 1.2565(8) -0.3504(5) 0.0547(18) Uani 1 1 d . .
C24 C 0.9777(7) 0.6808(7) 0.0770(9) 0.0196(13) Uani 1 1 d . .
F8 F 0.9178(9) 1.4419(6) -0.3034(5) 0.066(2) Uani 1 1 d . .
C33 C 0.4828(7) 1.1772(7) -0.0876(7) 0.0216(13) Uani 1 1 d . .
C23 C 1.0020(7) 0.5745(7) 0.1705(7) 0.0243(14) Uani 1 1 d . .
O5 O 0.7563(5) 1.2216(5) 0.1309(5) 0.0209(9) Uani 1 1 d . .
C47 C 0.9555(7) 1.3134(7) -0.2821(7) 0.0220(13) Uani 1 1 d . .
C37 C 0.4211(7) 1.0633(7) 0.3800(7) 0.0231(13) Uani 1 1 d . .
C46 C 0.8980(7) 1.2727(7) -0.1380(6) 0.0197(12) Uani 1 1 d . .
F2 F 0.2950(6) 1.1505(7) 0.4029(6) 0.0403(15) Uani 1 1 d . .
C45 C 0.8039(8) 1.3670(7) -0.0491(7) 0.0221(13) Uani 1 1 d . .
H45 H 0.7835 1.4538 -0.0776 0.026 Uiso 1 1 calc R U
C29 C 0.5155(8) 1.2559(8) -0.3088(8) 0.0277(14) Uani 1 1 d . .
H29 H 0.5747 1.2761 -0.3924 0.033 Uiso 1 1 calc R U
C35 C 0.4638(8) 1.1231(7) 0.1433(7) 0.0234(13) Uani 1 1 d . .
H35 H 0.3682 1.1677 0.1717 0.028 Uiso 1 1 calc R U
C5 C 1.0729(7) 0.9691(7) 0.2246(7) 0.0214(12) Uani 1 1 d . .
C7 C 1.3212(8) 0.8717(8) 0.0652(9) 0.0283(15) Uani 1 1 d . .
H7 H 1.3531 0.8537 0.1337 0.034 Uiso 1 1 calc R U
C18 C 1.0105(9) 0.6084(9) 0.2858(8) 0.0319(16) Uani 1 1 d . .
H18 H 1.0002 0.6962 0.3023 0.038 Uiso 1 1 calc R U
C34 C 0.5503(9) 1.1198(9) 0.0068(9) 0.0197(18) Uani 1 1 d . .
N1 N 0.9358(6) 1.0182(6) 0.2355(6) 0.0202(11) Uani 1 1 d . .
C20 C 1.0420(10) 0.3785(10) 0.3503(9) 0.043(2) Uani 1 1 d . .
H20 H 1.0529 0.3133 0.4116 0.051 Uiso 1 1 calc R U
C3 C 1.0091(10) 1.0011(9) 0.4524(8) 0.0337(17) Uani 1 1 d . .
H3 H 1.0335 0.9954 0.5250 0.040 Uiso 1 1 calc R U
C38 C 0.5219(8) 1.4157(8) 0.2843(8) 0.0299(16) Uani 1 1 d . .
H38 H 0.5089 1.3302 0.2983 0.036 Uiso 1 1 calc R U
C9 C 1.3614(7) 0.8630(7) -0.1599(7) 0.0227(13) Uani 1 1 d . .
C27 C 1.0778(8) 0.7120(8) -0.2940(7) 0.0263(14) Uani 1 1 d . .
C41 C 0.5670(9) 1.6691(8) 0.2497(8) 0.0284(15) Uani 1 1 d . .
H41 H 0.5839 1.7530 0.2401 0.034 Uiso 1 1 calc R U
C32 C 0.3386(8) 1.2003(8) -0.0586(7) 0.0267(14) Uani 1 1 d . .
H32 H 0.2780 1.1846 0.0260 0.032 Uiso 1 1 calc R U
C6 C 1.1801(11) 0.9327(9) 0.0894(11) 0.025(2) Uani 1 1 d . .
C8 C 1.4138(8) 0.8379(8) -0.0597(9) 0.0293(15) Uani 1 1 d . .
C22 C 1.0153(9) 0.4416(8) 0.1471(8) 0.0320(16) Uani 1 1 d . .
H22 H 1.0117 0.4176 0.0707 0.038 Uiso 1 1 calc R U
C40 C 0.4484(9) 1.6416(8) 0.3534(8) 0.0315(16) Uani 1 1 d . .
H40 H 0.3843 1.7078 0.4114 0.038 Uiso 1 1 calc R U
C4 C 1.1131(9) 0.9598(9) 0.3310(8) 0.0318(16) Uani 1 1 d . .
H4 H 1.2079 0.9265 0.3209 0.038 Uiso 1 1 calc R U
C42 C 0.6594(8) 1.5720(7) 0.1614(7) 0.0244(13) Uani 1 1 d . .
H42 H 0.7364 1.5917 0.0908 0.029 Uiso 1 1 calc R U
C31 C 0.2819(8) 1.2468(8) -0.1538(8) 0.0295(15) Uani 1 1 d . .
H31 H 0.1850 1.2586 -0.1344 0.035 Uiso 1 1 calc R U
C19 C 1.0342(10) 0.5109(10) 0.3750(9) 0.041(2) Uani 1 1 d . .
H19 H 1.0447 0.5317 0.4491 0.049 Uiso 1 1 calc R U
C25 C 1.0318(8) 0.6523(7) -0.0570(9) 0.0223(14) Uani 1 1 d . .
H25 H 1.0834 0.5674 -0.0851 0.027 Uiso 1 1 calc R U
C39 C 0.4263(9) 1.5152(9) 0.3696(9) 0.0375(19) Uani 1 1 d . .
H39 H 0.3468 1.4970 0.4381 0.045 Uiso 1 1 calc R U
C28 C 0.5734(7) 1.2054(8) -0.2143(7) 0.0257(14) Uani 1 1 d . .
H28 H 0.6710 1.1906 -0.2352 0.031 Uiso 1 1 calc R U
C21 C 1.0343(9) 0.3459(9) 0.2417(9) 0.038(2) Uani 1 1 d . .
H21 H 1.0415 0.2581 0.2280 0.046 Uiso 1 1 calc R U
F9 F 1.0959(5) 1.2790(7) -0.3378(5) 0.0490(16) Uani 1 1 d . .
C30 C 0.3734(9) 1.2754(8) -0.2791(8) 0.0303(15) Uani 1 1 d . .
H30 H 0.3364 1.3082 -0.3428 0.036 Uiso 1 1 calc R U
C16 C 1.4676(10) 0.5775(8) -0.1936(10) 0.0379(19) Uani 1 1 d . .
H16A H 1.4144 0.5470 -0.2329 0.057 Uiso 1 1 calc R U
H16B H 1.4033 0.6214 -0.1133 0.057 Uiso 1 1 calc R U
H16C H 1.5344 0.5038 -0.1760 0.057 Uiso 1 1 calc R U
C12 C 1.6424(8) 0.7362(9) -0.2417(9) 0.0337(18) Uani 1 1 d . .
H12 H 1.7438 0.6913 -0.2720 0.040 Uiso 1 1 calc R U
C15 C 1.5466(8) 0.6718(8) -0.2853(8) 0.0292(15) Uani 1 1 d . .
C11 C 1.5699(9) 0.7696(10) -0.0958(10) 0.0360(18) Uani 1 1 d . .
H11A H 1.5781 0.6892 -0.0444 0.043 Uiso 1 1 calc R U
H11B H 1.6178 0.8264 -0.0752 0.043 Uiso 1 1 calc R U
C17 C 1.6289(10) 0.6068(11) -0.4175(11) 0.045(2) Uani 1 1 d . .
H17A H 1.7271 0.5729 -0.4288 0.067 Uiso 1 1 calc R U
H17B H 1.6227 0.6705 -0.4851 0.067 Uiso 1 1 calc R U
H17C H 1.5893 0.5358 -0.4224 0.067 Uiso 1 1 calc R U
C13 C 1.6048(9) 0.8614(10) -0.3185(10) 0.041(2) Uani 1 1 d . .
H13A H 1.6689 0.8618 -0.4094 0.049 Uiso 1 1 calc R U
H13B H 1.5885 0.9430 -0.2757 0.049 Uiso 1 1 calc R U
C1 C 0.8379(8) 1.0576(8) 0.3550(7) 0.0273(14) Uani 1 1 d . .
H1 H 0.7435 1.0915 0.3640 0.033 Uiso 1 1 calc R U
C2 C 0.8709(8) 1.0502(9) 0.4646(8) 0.0308(16) Uani 1 1 d . .
H2 H 0.8001 1.0783 0.5454 0.037 Uiso 1 1 calc R U

loop_
_atom_site_aniso_label
_atom_site_aniso_U_11
_atom_site_aniso_U_22
_atom_site_aniso_U_33
_atom_site_aniso_U_23
_atom_site_aniso_U_13
_atom_site_aniso_U_12
Dy1 0.01608(11) 0.01474(12) 0.01539(11) -0.00099(7) -0.00452(7) -0.00084(7)
O4 0.020(2) 0.030(3) 0.022(2) -0.009(2) -0.0074(18) 0.001(2)
F5 0.035(2) 0.051(3) 0.023(2) -0.006(2) 0.0016(18) -0.019(2)
F1 0.036(2) 0.055(3) 0.022(2) -0.010(2) -0.0067(18) -0.018(2)
F3 0.038(2) 0.033(3) 0.029(2) 0.005(2) -0.0068(19) -0.016(2)
F4 0.029(2) 0.060(3) 0.025(2) -0.008(2) -0.0111(18) -0.012(2)
O2 0.022(2) 0.017(2) 0.019(2) -0.0035(17) -0.0077(17) 0.0028(17)
O3 0.019(2) 0.018(2) 0.022(2) -0.0009(18) -0.0059(17) -0.0031(17)
C36 0.019(4) 0.018(4) 0.017(4) 0.001(3) -0.007(3) -0.004(3)
O6 0.020(2) 0.018(2) 0.020(2) -0.0010(18) -0.0013(17) 0.0000(18)
C10 0.020(4) 0.021(5) 0.020(4) 0.002(3) -0.007(3) -0.001(3)
O1 0.023(2) 0.017(2) 0.020(2) -0.0004(18) -0.0074(18) 0.0007(18)
C14 0.016(4) 0.034(5) 0.033(4) 0.000(4) -0.007(3) -0.001(3)
C44 0.019(3) 0.019(3) 0.016(4) -0.005(3) -0.005(3) -0.001(3)
F6 0.076(4) 0.028(3) 0.025(2) -0.012(2) -0.007(2) 0.010(3)
N2 0.016(2) 0.019(3) 0.021(3) 0.001(2) -0.003(2) -0.001(2)
C43 0.022(3) 0.023(4) 0.020(3) -0.002(3) -0.009(2) -0.002(3)
C26 0.024(3) 0.019(3) 0.018(3) -0.005(2) -0.003(2) -0.004(2)
F7 0.067(4) 0.096(5) 0.020(2) 0.007(3) -0.015(2) -0.056(4)
C24 0.019(3) 0.019(3) 0.017(4) 0.002(3) -0.006(3) -0.003(2)
F8 0.108(6) 0.027(3) 0.023(3) 0.006(2) 0.002(3) 0.007(3)
C33 0.026(3) 0.019(3) 0.021(3) -0.005(2) -0.009(2) -0.003(2)
C23 0.026(3) 0.018(3) 0.021(3) 0.000(2) -0.002(2) -0.001(3)
O5 0.024(2) 0.014(2) 0.020(2) -0.0022(17) -0.0052(18) -0.0014(17)
C47 0.020(3) 0.025(3) 0.020(3) 0.002(2) -0.008(2) -0.003(2)
C37 0.019(3) 0.025(3) 0.023(3) -0.001(3) -0.007(2) -0.003(2)
C46 0.017(3) 0.027(3) 0.017(3) 0.003(2) -0.007(2) -0.010(2)
F2 0.024(3) 0.049(4) 0.028(3) -0.001(3) 0.001(2) 0.009(2)
C45 0.024(3) 0.019(3) 0.020(3) 0.001(3) -0.010(3) 0.002(3)
C29 0.031(3) 0.027(4) 0.025(3) -0.001(3) -0.011(3) -0.005(3)
C35 0.022(3) 0.023(3) 0.026(3) -0.001(3) -0.011(3) -0.002(3)
C5 0.022(3) 0.020(3) 0.025(3) 0.001(2) -0.013(2) -0.003(2)
C7 0.025(3) 0.027(4) 0.039(4) -0.004(3) -0.021(3) -0.001(3)
C18 0.035(4) 0.032(4) 0.026(4) 0.005(3) -0.012(3) -0.006(3)
C34 0.016(3) 0.020(5) 0.023(3) -0.001(3) -0.008(2) -0.003(3)
N1 0.021(3) 0.020(3) 0.019(3) -0.006(2) -0.006(2) -0.005(2)
C20 0.037(4) 0.038(5) 0.031(4) 0.013(4) -0.001(3) 0.004(4)
C3 0.045(4) 0.035(4) 0.025(4) 0.000(3) -0.017(3) -0.009(3)
C38 0.030(3) 0.023(3) 0.031(4) -0.003(3) -0.003(3) -0.010(3)
C9 0.016(3) 0.022(3) 0.031(3) 0.001(3) -0.010(2) -0.005(2)
C27 0.029(3) 0.024(3) 0.020(3) -0.007(3) -0.006(3) -0.001(3)
C41 0.033(4) 0.021(3) 0.028(4) -0.004(3) -0.010(3) -0.003(3)
C32 0.027(3) 0.027(4) 0.024(3) 0.002(3) -0.010(3) -0.004(3)
C6 0.027(4) 0.016(4) 0.040(5) -0.003(4) -0.025(3) 0.002(3)
C8 0.025(3) 0.024(3) 0.040(4) -0.003(3) -0.014(3) -0.004(3)
C22 0.038(4) 0.017(3) 0.030(4) 0.000(3) -0.005(3) -0.003(3)
C40 0.033(4) 0.022(3) 0.026(4) -0.008(3) -0.003(3) 0.006(3)
C4 0.035(4) 0.031(4) 0.029(4) -0.004(3) -0.015(3) -0.002(3)
C42 0.025(3) 0.022(3) 0.023(3) -0.001(3) -0.007(2) -0.004(3)
C31 0.022(3) 0.033(4) 0.034(4) 0.000(3) -0.014(3) -0.002(3)
C19 0.044(5) 0.044(5) 0.023(4) 0.007(4) -0.010(3) 0.002(4)
C25 0.022(3) 0.014(4) 0.026(4) -0.006(3) -0.007(3) 0.003(3)
C39 0.038(4) 0.031(4) 0.030(4) -0.006(3) 0.005(3) -0.012(3)
C28 0.021(3) 0.029(4) 0.022(3) -0.006(3) -0.005(2) -0.003(3)
C21 0.037(4) 0.021(4) 0.039(4) 0.006(3) -0.005(3) 0.004(3)
F9 0.024(2) 0.083(5) 0.026(2) 0.017(3) -0.0025(18) -0.008(3)
C30 0.034(4) 0.028(4) 0.033(4) 0.000(3) -0.022(3) -0.002(3)
C16 0.037(4) 0.022(4) 0.054(5) -0.004(4) -0.016(4) -0.005(3)
C12 0.017(3) 0.031(4) 0.050(5) -0.009(3) -0.009(3) -0.002(3)
C15 0.025(3) 0.026(4) 0.034(4) -0.006(3) -0.010(3) -0.001(3)
C11 0.026(4) 0.039(5) 0.046(5) -0.012(4) -0.019(3) 0.001(3)
C17 0.035(4) 0.047(5) 0.046(5) -0.021(4) -0.015(4) 0.010(4)
C13 0.023(3) 0.040(5) 0.048(5) 0.000(4) 0.000(3) -0.008(3)
C1 0.023(3) 0.035(4) 0.022(3) -0.003(3) -0.006(3) -0.008(3)
C2 0.032(4) 0.037(4) 0.022(3) -0.009(3) -0.005(3) -0.011(3)

loop_
_atom_type_symbol
_atom_type_description
_atom_type_scat_dispersion_real
_atom_type_scat_dispersion_imag
_atom_type_scat_source
C C 0.0033 0.0016 'International Tables Vol C Tables 4.2.6.8 and 6.1.1.4'
H H 0.0000 0.0000 'International Tables Vol C Tables 4.2.6.8 and 6.1.1.4'
N N 0.0061 0.0033 'International Tables Vol C Tables 4.2.6.8 and 6.1.1.4'
O O 0.0106 0.0060 'International Tables Vol C Tables 4.2.6.8 and 6.1.1.4'
Dy Dy -0.1892 4.4098 'International Tables Vol C Tables 4.2.6.8 and 6.1.1.4'
F F 0.0171 0.0103 'International Tables Vol C Tables 4.2.6.8 and 6.1.1.4'

loop_
_geom_angle_atom_site_label_1
_geom_angle_atom_site_label_2
_geom_angle_atom_site_label_3
_geom_angle
O6 Dy1 O1 144.15(16)
O6 Dy1 O3 138.67(17)
O1 Dy1 O3 76.33(17)
O6 Dy1 O2 81.10(18)
O1 Dy1 O2 72.80(17)
O3 Dy1 O2 116.90(17)
O6 Dy1 O4 76.57(18)
O1 Dy1 O4 118.82(19)
O3 Dy1 O4 72.96(18)
O2 Dy1 O4 76.11(18)
O6 Dy1 O5 72.59(17)
O1 Dy1 O5 138.75(17)
O3 Dy1 O5 75.04(17)
O2 Dy1 O5 147.68(17)
O4 Dy1 O5 79.74(19)
O6 Dy1 N1 111.85(18)
O1 Dy1 N1 73.66(19)
O3 Dy1 N1 82.18(18)
O2 Dy1 N1 135.32(18)
O4 Dy1 N1 147.36(18)
O5 Dy1 N1 73.55(19)
O6 Dy1 N2 75.06(18)
O1 Dy1 N2 76.63(18)
O3 Dy1 N2 141.25(18)
O2 Dy1 N2 80.27(19)
O4 Dy1 N2 145.38(18)
O5 Dy1 N2 109.76(19)
N1 Dy1 N2 63.84(19)
C34 O4 Dy1 136.4(6)
C26 O2 Dy1 132.0(5)
C36 O3 Dy1 129.3(5)
O3 C36 C35 128.9(9)
O3 C36 C37 113.2(8)
C35 C36 C37 117.9(8)
C46 O6 Dy1 131.6(4)
N2 C10 C9 124.1(10)
N2 C10 H10 118.0
C9 C10 H10 118.0
C24 O1 Dy1 137.7(5)
C9 C14 C15 108.9(7)
C9 C14 C13 105.7(8)
C15 C14 C13 88.2(7)
C9 C14 H14 116.7
C15 C14 H14 116.7
C13 C14 H14 116.7
O5 C44 C45 123.1(8)
O5 C44 C43 117.7(8)
C45 C44 C43 119.2(6)
C10 N2 C6 117.8(8)
C10 N2 Dy1 120.1(6)
C6 N2 Dy1 121.1(6)
C42 C43 C38 118.9(7)
C42 C43 C44 122.3(6)
C38 C43 C44 118.8(7)
O2 C26 C25 128.9(7)
O2 C26 C27 112.0(6)
C25 C26 C27 119.1(7)
O1 C24 C25 123.7(7)
O1 C24 C23 116.9(8)
C25 C24 C23 119.4(7)
C32 C33 C28 119.3(7)
C32 C33 C34 123.5(7)
C28 C33 C34 117.1(7)
C22 C23 C18 119.7(7)
C22 C23 C24 121.6(8)
C18 C23 C24 118.7(7)
C44 O5 Dy1 136.5(6)
F7 C47 F9 105.9(7)
F7 C47 F8 105.9(7)
F9 C47 F8 106.3(7)
F7 C47 C46 110.8(6)
F9 C47 C46 113.2(6)
F8 C47 C46 114.1(6)
F3 C37 F1 107.0(6)
F3 C37 F2 107.6(6)
F1 C37 F2 106.9(7)
F3 C37 C36 111.2(7)
F1 C37 C36 110.9(6)
F2 C37 C36 112.9(7)
O6 C46 C45 129.6(6)
O6 C46 C47 112.4(6)
C45 C46 C47 118.0(6)
C46 C45 C44 122.0(7)
C46 C45 H45 119.0
C44 C45 H45 119.0
C30 C29 C28 120.4(7)
C30 C29 H29 119.8
C28 C29 H29 119.8
C36 C35 C34 121.0(8)
C36 C35 H35 119.5
C34 C35 H35 119.5
N1 C5 C4 122.2(7)
N1 C5 C6 116.0(7)
C4 C5 C6 121.8(7)
C8 C7 C6 119.8(8)
C8 C7 H7 120.1
C6 C7 H7 120.1
C19 C18 C23 120.0(9)
C19 C18 H18 120.0
C23 C18 H18 120.0
O4 C34 C35 123.1(8)
O4 C34 C33 117.8(8)
C35 C34 C33 119.1(7)
C1 N1 C5 117.3(6)
C1 N1 Dy1 120.9(5)
C5 N1 Dy1 121.2(5)
C21 C20 C19 121.6(8)
C21 C20 H20 119.2
C19 C20 H20 119.2
C2 C3 C4 119.6(8)
C2 C3 H3 120.2
C4 C3 H3 120.2
C39 C38 C43 120.0(7)
C39 C38 H38 120.0
C43 C38 H38 120.0
C10 C9 C8 117.6(8)
C10 C9 C14 125.1(8)
C8 C9 C14 117.3(7)
F4 C27 F6 108.2(7)
F4 C27 F5 106.5(6)
F6 C27 F5 105.5(6)
F4 C27 C26 112.6(6)
F6 C27 C26 113.3(6)
F5 C27 C26 110.3(6)
C42 C41 C40 120.1(7)
C42 C41 H41 120.0
C40 C41 H41 120.0
C33 C32 C31 121.1(7)
C33 C32 H32 119.5
C31 C32 H32 119.5
N2 C6 C7 121.9(10)
N2 C6 C5 115.7(8)
C7 C6 C5 122.2(9)
C7 C8 C9 118.6(7)
C7 C8 C11 123.7(8)
C9 C8 C11 117.7(7)
C23 C22 C21 118.7(9)
C23 C22 H22 120.7
C21 C22 H22 120.7
C39 C40 C41 119.7(7)
C39 C40 H40 120.2
C41 C40 H40 120.2
C3 C4 C5 118.8(8)
C3 C4 H4 120.6
C5 C4 H4 120.6
C41 C42 C43 120.7(7)
C41 C42 H42 119.7
C43 C42 H42 119.7
C32 C31 C30 118.9(7)
C32 C31 H31 120.6
C30 C31 H31 120.6
C18 C19 C20 118.6(9)
C18 C19 H19 120.7
C20 C19 H19 120.7
C26 C25 C24 121.7(7)
C26 C25 H25 119.2
C24 C25 H25 119.2
C40 C39 C38 120.6(7)
C40 C39 H39 119.7
C38 C39 H39 119.7
C29 C28 C33 119.5(7)
C29 C28 H28 120.3
C33 C28 H28 120.3
C20 C21 C22 121.3(9)
C20 C21 H21 119.4
C22 C21 H21 119.4
C29 C30 C31 120.9(7)
C29 C30 H30 119.6
C31 C30 H30 119.6
C15 C16 H16A 109.5
C15 C16 H16B 109.5
H16A C16 H16B 109.5
C15 C16 H16C 109.5
H16A C16 H16C 109.5
H16B C16 H16C 109.5
C11 C12 C13 107.6(7)
C11 C12 C15 110.5(6)
C13 C12 C15 88.8(7)
C11 C12 H12 115.6
C13 C12 H12 115.6
C15 C12 H12 115.6
C16 C15 C17 108.1(8)
C16 C15 C14 119.0(7)
C17 C15 C14 112.6(8)
C16 C15 C12 118.9(8)
C17 C15 C12 111.9(7)
C14 C15 C12 85.0(6)
C8 C11 C12 111.1(7)
C8 C11 H11A 109.4
C12 C11 H11A 109.4
C8 C11 H11B 109.4
C12 C11 H11B 109.4
H11A C11 H11B 108.0
C15 C17 H17A 109.5
C15 C17 H17B 109.5
H17A C17 H17B 109.5
C15 C17 H17C 109.5
H17A C17 H17C 109.5
H17B C17 H17C 109.5
C12 C13 C14 85.7(6)
C12 C13 H13A 114.4
C14 C13 H13A 114.4
C12 C13 H13B 114.4
C14 C13 H13B 114.4
H13A C13 H13B 111.5
N1 C1 C2 123.3(7)
N1 C1 H1 118.4
C2 C1 H1 118.4
C3 C2 C1 118.9(7)
C3 C2 H2 120.6
C1 C2 H2 120.6

loop_
_geom_bond_atom_site_label_1
_geom_bond_atom_site_label_2
_geom_bond_distance
Dy1 O6 2.316(5)
Dy1 O1 2.322(5)
Dy1 O3 2.324(4)
Dy1 O2 2.325(5)
Dy1 O4 2.335(5)
Dy1 O5 2.345(5)
Dy1 N1 2.531(6)
Dy1 N2 2.539(6)
O4 C34 1.256(10)
F5 C27 1.354(9)
F1 C37 1.329(9)
F3 C37 1.328(9)
F4 C27 1.310(9)
O2 C26 1.284(9)
O3 C36 1.273(12)
C36 C35 1.418(12)
C36 C37 1.529(13)
O6 C46 1.255(9)
C10 N2 1.308(13)
C10 C9 1.392(13)
C10 H10 0.9300
O1 C24 1.256(9)
C14 C9 1.508(12)
C14 C15 1.556(13)
C14 C13 1.584(12)
C14 H14 0.9800
C44 O5 1.255(9)
C44 C45 1.416(11)
C44 C43 1.486(11)
F6 C27 1.342(9)
N2 C6 1.355(12)
C43 C42 1.400(10)
C43 C38 1.404(9)
C26 C25 1.388(10)
C26 C27 1.536(10)
F7 C47 1.318(9)
C24 C25 1.406(12)
C24 C23 1.481(10)
F8 C47 1.326(9)
C33 C32 1.377(10)
C33 C28 1.406(9)
C33 C34 1.480(12)
C23 C22 1.411(10)
C23 C18 1.410(12)
C47 F9 1.319(8)
C47 C46 1.528(9)
C37 F2 1.345(9)
C46 C45 1.368(10)
C45 H45 0.9300
C29 C30 1.358(11)
C29 C28 1.403(11)
C29 H29 0.9300
C35 C34 1.429(12)
C35 H35 0.9300
C5 N1 1.357(9)
C5 C4 1.390(11)
C5 C6 1.499(14)
C7 C8 1.366(12)
C7 C6 1.381(12)
C7 H7 0.9300
C18 C19 1.389(11)
C18 H18 0.9300
N1 C1 1.349(9)
C20 C21 1.329(16)
C20 C19 1.423(16)
C20 H20 0.9300
C3 C2 1.364(12)
C3 C4 1.388(12)
C3 H3 0.9300
C38 C39 1.387(11)
C38 H38 0.9300
C9 C8 1.398(11)
C41 C42 1.380(10)
C41 C40 1.396(11)
C41 H41 0.9300
C32 C31 1.394(11)
C32 H32 0.9300
C8 C11 1.515(11)
C22 C21 1.408(11)
C22 H22 0.9300
C40 C39 1.388(12)
C40 H40 0.9300
C4 H4 0.9300
C42 H42 0.9300
C31 C30 1.399(12)
C31 H31 0.9300
C19 H19 0.9300
C25 H25 0.9300
C39 H39 0.9300
C28 H28 0.9300
C21 H21 0.9300
C30 H30 0.9300
C16 C15 1.499(12)
C16 H16A 0.9600
C16 H16B 0.9600
C16 H16C 0.9600
C12 C11 1.533(13)
C12 C13 1.537(14)
C12 C15 1.587(11)
C12 H12 0.9800
C15 C17 1.513(12)
C11 H11A 0.9700
C11 H11B 0.9700
C17 H17A 0.9600
C17 H17B 0.9600
C17 H17C 0.9600
C13 H13A 0.9700
C13 H13B 0.9700
C1 C2 1.382(11)
C1 H1 0.9300
C2 H2 0.9300
